data_7005353
loop_
_publ_author_name
'Franken, Andreas'
'Hodson, Bruce E.'
'McGrath, Thomas D.'
'Stone, F Gordon A'

_publ_section_title
;
 Synthesis and reactivity of fluorinated ferracarborane anions.
;
_journal_issue 22
_journal_name_full 'Dalton transactions (Cambridge, England : 2003)'
_journal_page_first 2254
_journal_page_last 2262
_journal_paper_doi 10.1039/b701219e
_journal_year 2007
_chemical_formula_sum 'C43 H35 B7 F3 Fe2 N O6 P2'
_chemical_formula_weight 968.03
_chemical_name_systematic
;
?
;
_space_group_IT_number 14
_symmetry_cell_setting monoclinic
_symmetry_space_group_name_Hall '-P 2ybc'
_symmetry_space_group_name_H-M 'P 1 21/c 1'
_atom_sites_solution_hydrogens geom
_atom_sites_solution_primary direct
_atom_sites_solution_secondary difmap
_audit_creation_method SHELXL-97
_cell_angle_alpha 90.00
_cell_angle_beta 106.618(3)
_cell_angle_gamma 90.00
_cell_formula_units_Z 4
_cell_length_a 16.6161(9)
_cell_length_b 13.4715(8)
_cell_length_c 20.3842(10)
_cell_measurement_reflns_used 2148
_cell_measurement_temperature 110(2)
_cell_measurement_theta_max 21.26
_cell_measurement_theta_min 2.40
_cell_volume 4372.3(4)
_computing_cell_refinement 'Bruker APEX2 (Bruker, 2003)'
_computing_data_collection 'Bruker APEX2 (Bruker, 2003)'
_computing_data_reduction 'Bruker APEX2 (Bruker, 2003)'
_computing_molecular_graphics 'Bruker SHELXTL (Bruker, 2001)'
_computing_publication_material 'Bruker SHELXTL (Bruker, 2001)'
_computing_structure_refinement 'Bruker SHELXTL (Bruker, 2001)'
_computing_structure_solution 'Bruker SHELXTL (Bruker, 2001)'
_diffrn_ambient_temperature 110(2)
_diffrn_measured_fraction_theta_full 0.975
_diffrn_measured_fraction_theta_max 0.961
_diffrn_measurement_device_type 'Bruker-Nonius X-8 Apex CCD area detector'
_diffrn_measurement_method 'phi and omega scans'
_diffrn_radiation_monochromator graphite
_diffrn_radiation_source 'fine-focus sealed tube'
_diffrn_radiation_type MoK\a
_diffrn_radiation_wavelength 0.71073
_diffrn_reflns_av_R_equivalents 0.0837
_diffrn_reflns_av_sigmaI/netI 0.1301
_diffrn_reflns_limit_h_max 19
_diffrn_reflns_limit_h_min -19
_diffrn_reflns_limit_k_max 16
_diffrn_reflns_limit_k_min -10
_diffrn_reflns_limit_l_max 22
_diffrn_reflns_limit_l_min -24
_diffrn_reflns_number 24762
_diffrn_reflns_theta_full 25.00
_diffrn_reflns_theta_max 25.68
_diffrn_reflns_theta_min 1.98
_exptl_absorpt_coefficient_mu 0.799
_exptl_absorpt_correction_T_max 0.9447
_exptl_absorpt_correction_T_min 0.8722
_exptl_absorpt_correction_type multi-scan
_exptl_absorpt_process_details 'SADABS (Bruker, 2003)'
_exptl_crystal_colour orange
_exptl_crystal_density_diffrn 1.471
_exptl_crystal_density_method 'not measured'
_exptl_crystal_description block
_exptl_crystal_F_000 1968
_exptl_crystal_size_max 0.18
_exptl_crystal_size_mid 0.13
_exptl_crystal_size_min 0.07
_refine_diff_density_max 1.692
_refine_diff_density_min -0.917
_refine_diff_density_rms 0.119
_refine_ls_extinction_method none
_refine_ls_goodness_of_fit_ref 1.128
_refine_ls_hydrogen_treatment constr
_refine_ls_matrix_type full
_refine_ls_number_parameters 577
_refine_ls_number_reflns 7982
_refine_ls_number_restraints 0
_refine_ls_restrained_S_all 1.128
_refine_ls_R_factor_all 0.1515
_refine_ls_R_factor_gt 0.0823
_refine_ls_shift/su_max 0.057
_refine_ls_shift/su_mean 0.002
_refine_ls_structure_factor_coef Fsqd
_refine_ls_weighting_details 'calc w=1/[\s^2^(Fo^2^)+(0.1000P)^2^+0.0000P] where P=(Fo^2^+2Fc^2^)/3'
_refine_ls_weighting_scheme calc
_refine_ls_wR_factor_gt 0.1929
_refine_ls_wR_factor_ref 0.2279
_reflns_number_gt 4517
_reflns_number_total 7982
_reflns_threshold_expression >2sigma(I)
_cod_data_source_file b701219e.txt
_cod_data_source_block 4
_cod_depositor_comments
;
The following automatic conversions were performed:
'_symmetry_cell_setting' value 'Monoclinic' changed to 'monoclinic'
according to '/home/saulius/struct/CIF-dictionaries/cif_core.dic'
dictionary named 'cif_core.dic' version 2.4.1 from 2010-06-29.

Automatic conversion script
Id: cif_fix_enum 1527 2010-12-29 10:47:43Z saulius 
;
_cod_original_sg_symbol_H-M 'P2(1)/c '
_cod_database_code 7005353

loop_
_symmetry_equiv_pos_as_xyz
'x, y, z'
'-x, y+1/2, -z+1/2'
'-x, -y, -z'
'x, -y-1/2, z-1/2'

loop_
_atom_site_label
_atom_site_type_symbol
_atom_site_fract_x
_atom_site_fract_y
_atom_site_fract_z
_atom_site_U_iso_or_equiv
_atom_site_adp_type
_atom_site_occupancy
_atom_site_symmetry_multiplicity
_atom_site_calc_flag
_atom_site_refinement_flags
_atom_site_disorder_assembly
_atom_site_disorder_group
Fe6 Fe 0.28673(6) 0.27101(7) 0.15836(5) 0.0237(3) Uani 1 1 d . . .
Fe7 Fe 0.14983(6) 0.24993(8) 0.19891(5) 0.0340(3) Uani 1 1 d . . .
P2 P 0.22033(10) 0.65616(13) 0.48057(8) 0.0196(4) Uani 1 1 d . . .
P1 P 0.29147(10) 0.82893(13) 0.42378(8) 0.0204(4) Uani 1 1 d . . .
C1 C 0.3050(5) 0.3405(7) 0.3138(5) 0.057(2) Uani 1 1 d . . .
H1 H 0.3445 0.3335 0.3683 0.068 Uiso 1 1 calc R . .
B3 B 0.2806(6) 0.2460(8) 0.2677(5) 0.052(3) Uani 1 1 d . . .
H3 H 0.3009 0.1698 0.2875 0.063 Uiso 1 1 calc R . .
B2 B 0.3432(6) 0.3633(7) 0.2482(5) 0.049(3) Uani 1 1 d . . .
H2 H 0.4111 0.3783 0.2538 0.059 Uiso 1 1 calc R . .
B5 B 0.2669(6) 0.4409(7) 0.2726(5) 0.048(3) Uani 1 1 d . . .
H5 H 0.2771 0.5160 0.2971 0.057 Uiso 1 1 calc R . .
B4 B 0.2061(5) 0.3386(7) 0.2905(4) 0.035(2) Uani 1 1 d . . .
H4 H 0.1693 0.3350 0.3287 0.042 Uiso 1 1 calc R . .
B8 B 0.1669(6) 0.4117(7) 0.2117(5) 0.039(2) Uani 1 1 d . . .
B10 B 0.1804(7) 0.3621(8) 0.1373(5) 0.049(3) Uani 1 1 d . . .
B9 B 0.2631(6) 0.4245(7) 0.1861(5) 0.045(3) Uani 1 1 d . . .
F8 F 0.1012(3) 0.4767(3) 0.2022(2) 0.0537(13) Uani 1 1 d . . .
F9 F 0.2861(3) 0.5087(4) 0.1541(3) 0.0655(15) Uani 1 1 d . . .
F10 F 0.1314(3) 0.3964(4) 0.0746(2) 0.0620(14) Uani 1 1 d . . .
C63 C 0.2278(5) 0.2253(6) 0.0762(4) 0.0364(19) Uani 1 1 d . . .
C62 C 0.3619(5) 0.3236(5) 0.1219(4) 0.0332(18) Uani 1 1 d . . .
C61 C 0.3461(6) 0.1597(6) 0.1854(4) 0.047(2) Uani 1 1 d . . .
C73 C 0.0774(5) 0.2318(7) 0.1159(4) 0.049(2) Uani 1 1 d . . .
C72 C 0.0641(5) 0.2593(5) 0.2345(4) 0.0332(18) Uani 1 1 d . . .
C71 C 0.1724(5) 0.1199(7) 0.2187(4) 0.042(2) Uani 1 1 d . . .
O63 O 0.1933(3) 0.1970(4) 0.0227(3) 0.0514(15) Uani 1 1 d . . .
O62 O 0.4068(3) 0.3578(4) 0.0956(3) 0.0534(16) Uani 1 1 d . . .
O61 O 0.3862(5) 0.0910(5) 0.2017(3) 0.089(3) Uani 1 1 d . . .
O72 O 0.0072(3) 0.2663(4) 0.2553(3) 0.0411(14) Uani 1 1 d . . .
O71 O 0.1861(4) 0.0371(5) 0.2292(3) 0.0616(18) Uani 1 1 d . . .
O73 O 0.0288(4) 0.2159(5) 0.0642(3) 0.071(2) Uani 1 1 d . . .
N1 N 0.2326(3) 0.7388(4) 0.4282(2) 0.0239(13) Uani 1 1 d . . .
C112 C 0.3440(4) 0.7127(5) 0.3334(3) 0.0289(17) Uani 1 1 d . . .
H112 H 0.3217 0.6590 0.3529 0.035 Uiso 1 1 calc R . .
C116 C 0.3665(4) 0.8873(5) 0.3234(3) 0.0271(16) Uani 1 1 d . . .
H116 H 0.3590 0.9539 0.3358 0.033 Uiso 1 1 calc R . .
C111 C 0.3356(4) 0.8079(5) 0.3542(3) 0.0203(15) Uani 1 1 d . . .
C115 C 0.4079(4) 0.8673(5) 0.2747(3) 0.0310(18) Uani 1 1 d . . .
H115 H 0.4303 0.9206 0.2549 0.037 Uiso 1 1 calc R . .
C114 C 0.4171(4) 0.7719(5) 0.2549(3) 0.0296(17) Uani 1 1 d . . .
H114 H 0.4454 0.7592 0.2213 0.036 Uiso 1 1 calc R . .
C113 C 0.3848(5) 0.6940(6) 0.2839(4) 0.039(2) Uani 1 1 d . . .
H113 H 0.3905 0.6278 0.2699 0.047 Uiso 1 1 calc R . .
C121 C 0.2316(4) 0.9424(5) 0.4100(3) 0.0228(16) Uani 1 1 d . . .
C126 C 0.1452(4) 0.9390(6) 0.3829(3) 0.0288(17) Uani 1 1 d . . .
H126 H 0.1178 0.8772 0.3699 0.035 Uiso 1 1 calc R . .
C125 C 0.0982(5) 1.0263(6) 0.3748(4) 0.038(2) Uani 1 1 d . . .
H125 H 0.0388 1.0235 0.3567 0.045 Uiso 1 1 calc R . .
C124 C 0.1374(5) 1.1165(6) 0.3928(4) 0.041(2) Uani 1 1 d . . .
H124 H 0.1050 1.1756 0.3877 0.049 Uiso 1 1 calc R . .
C122 C 0.2709(4) 1.0338(5) 0.4273(3) 0.0285(17) Uani 1 1 d . . .
H122 H 0.3303 1.0365 0.4455 0.034 Uiso 1 1 calc R . .
C123 C 0.2250(5) 1.1210(6) 0.4185(4) 0.039(2) Uani 1 1 d . . .
H123 H 0.2525 1.1831 0.4298 0.047 Uiso 1 1 calc R . .
C132 C 0.4601(4) 0.8180(5) 0.4985(3) 0.0246(16) Uani 1 1 d . . .
H132 H 0.4695 0.7914 0.4581 0.029 Uiso 1 1 calc R . .
C131 C 0.3795(4) 0.8479(5) 0.4988(3) 0.0209(15) Uani 1 1 d . . .
C134 C 0.5119(4) 0.8667(5) 0.6167(3) 0.0314(18) Uani 1 1 d . . .
H134 H 0.5572 0.8728 0.6573 0.038 Uiso 1 1 calc R . .
C136 C 0.3660(4) 0.8878(5) 0.5579(3) 0.0248(16) Uani 1 1 d . . .
H136 H 0.3114 0.9088 0.5577 0.030 Uiso 1 1 calc R . .
C133 C 0.5265(4) 0.8278(5) 0.5581(3) 0.0277(17) Uani 1 1 d . . .
H133 H 0.5815 0.8079 0.5586 0.033 Uiso 1 1 calc R . .
C135 C 0.4321(4) 0.8968(5) 0.6167(3) 0.0289(17) Uani 1 1 d . . .
H135 H 0.4229 0.9235 0.6571 0.035 Uiso 1 1 calc R . .
C216 C 0.1012(4) 0.5059(5) 0.4670(3) 0.0237(16) Uani 1 1 d . . .
H216 H 0.1221 0.4986 0.5153 0.028 Uiso 1 1 calc R . .
C215 C 0.0368(4) 0.4450(5) 0.4304(4) 0.0344(18) Uani 1 1 d . . .
H215 H 0.0149 0.3949 0.4533 0.041 Uiso 1 1 calc R . .
C211 C 0.1360(4) 0.5779(5) 0.4341(3) 0.0195(15) Uani 1 1 d . . .
C212 C 0.1030(4) 0.5890(5) 0.3631(3) 0.0240(16) Uani 1 1 d . . .
H212 H 0.1264 0.6369 0.3396 0.029 Uiso 1 1 calc R . .
C213 C 0.0365(4) 0.5306(5) 0.3271(4) 0.0336(18) Uani 1 1 d . . .
H213 H 0.0126 0.5406 0.2793 0.040 Uiso 1 1 calc R . .
C214 C 0.0045(4) 0.4575(5) 0.3606(4) 0.0289(17) Uani 1 1 d . . .
H214 H -0.0397 0.4158 0.3353 0.035 Uiso 1 1 calc R . .
C222 C 0.1486(4) 0.7979(5) 0.5443(4) 0.0296(17) Uani 1 1 d . . .
H222 H 0.1351 0.8309 0.5013 0.036 Uiso 1 1 calc R . .
C226 C 0.2113(4) 0.6598(5) 0.6162(3) 0.0255(16) Uani 1 1 d . . .
H226 H 0.2406 0.5984 0.6232 0.031 Uiso 1 1 calc R . .
C225 C 0.1866(4) 0.7032(6) 0.6694(4) 0.0327(18) Uani 1 1 d . . .
H225 H 0.1991 0.6707 0.7125 0.039 Uiso 1 1 calc R . .
C221 C 0.1931(4) 0.7068(5) 0.5527(3) 0.0229(15) Uani 1 1 d . . .
C224 C 0.1447(5) 0.7911(6) 0.6606(4) 0.037(2) Uani 1 1 d . . .
H224 H 0.1289 0.8199 0.6976 0.045 Uiso 1 1 calc R . .
C223 C 0.1249(4) 0.8391(5) 0.5977(4) 0.0346(19) Uani 1 1 d . . .
H223 H 0.0951 0.9001 0.5915 0.042 Uiso 1 1 calc R . .
C231 C 0.3105(4) 0.5765(5) 0.5139(3) 0.0217(16) Uani 1 1 d . . .
C236 C 0.3149(4) 0.4828(5) 0.4856(3) 0.0264(17) Uani 1 1 d . . .
H236 H 0.2690 0.4587 0.4497 0.032 Uiso 1 1 calc R . .
C232 C 0.3803(4) 0.6101(6) 0.5666(3) 0.0296(17) Uani 1 1 d . . .
H232 H 0.3785 0.6738 0.5861 0.036 Uiso 1 1 calc R . .
C233 C 0.4508(4) 0.5524(6) 0.5902(3) 0.0313(18) Uani 1 1 d . . .
H233 H 0.4973 0.5763 0.6256 0.038 Uiso 1 1 calc R . .
C234 C 0.4537(4) 0.4597(6) 0.5624(4) 0.0342(19) Uani 1 1 d . . .
H234 H 0.5021 0.4193 0.5792 0.041 Uiso 1 1 calc R . .
C235 C 0.3865(5) 0.4250(6) 0.5100(4) 0.039(2) Uani 1 1 d . . .
H235 H 0.3894 0.3613 0.4908 0.047 Uiso 1 1 calc R . .

loop_
_atom_site_aniso_label
_atom_site_aniso_U_11
_atom_site_aniso_U_22
_atom_site_aniso_U_33
_atom_site_aniso_U_23
_atom_site_aniso_U_13
_atom_site_aniso_U_12
Fe6 0.0259(6) 0.0240(6) 0.0242(5) 0.0002(4) 0.0119(5) 0.0017(4)
Fe7 0.0275(6) 0.0373(8) 0.0412(7) 0.0007(5) 0.0162(5) 0.0063(5)
P2 0.0196(9) 0.0200(10) 0.0197(9) -0.0002(8) 0.0064(8) -0.0031(8)
P1 0.0217(10) 0.0193(11) 0.0213(9) -0.0007(8) 0.0078(8) -0.0048(8)
C1 0.055(6) 0.057(7) 0.057(6) 0.004(5) 0.016(5) 0.012(5)
B3 0.047(6) 0.055(7) 0.066(7) -0.029(6) 0.035(6) -0.012(5)
B2 0.043(6) 0.053(7) 0.057(6) -0.019(5) 0.021(5) -0.012(5)
B5 0.048(6) 0.036(6) 0.069(7) -0.027(5) 0.034(6) -0.022(5)
B4 0.034(5) 0.046(6) 0.028(5) -0.010(4) 0.015(4) -0.010(4)
B8 0.040(6) 0.037(6) 0.046(6) 0.006(5) 0.022(5) 0.005(5)
B10 0.063(7) 0.051(7) 0.036(6) 0.011(5) 0.018(5) 0.014(6)
B9 0.060(7) 0.031(6) 0.054(6) 0.008(5) 0.033(5) 0.001(5)
F8 0.058(3) 0.043(3) 0.072(3) 0.011(2) 0.037(3) 0.013(2)
F9 0.075(4) 0.049(3) 0.084(4) 0.007(3) 0.043(3) 0.002(3)
F10 0.094(4) 0.054(3) 0.040(3) 0.010(2) 0.022(3) 0.028(3)
C63 0.035(5) 0.048(5) 0.031(4) -0.008(4) 0.016(4) -0.010(4)
C62 0.033(4) 0.030(5) 0.043(5) -0.004(4) 0.019(4) 0.002(4)
C61 0.078(6) 0.034(5) 0.040(5) 0.005(4) 0.035(5) 0.018(5)
C73 0.027(5) 0.084(7) 0.033(5) 0.000(5) 0.003(4) -0.003(5)
C72 0.042(5) 0.025(5) 0.032(4) 0.001(3) 0.010(4) -0.004(4)
C71 0.029(4) 0.040(6) 0.058(5) -0.007(4) 0.012(4) 0.001(4)
O63 0.052(4) 0.063(4) 0.041(3) -0.017(3) 0.016(3) -0.015(3)
O62 0.047(4) 0.063(4) 0.062(4) 0.010(3) 0.034(3) 0.003(3)
O61 0.143(7) 0.071(5) 0.080(5) 0.037(4) 0.076(5) 0.077(5)
O72 0.030(3) 0.042(4) 0.056(3) -0.011(3) 0.020(3) -0.001(2)
O71 0.051(4) 0.034(4) 0.101(5) 0.001(4) 0.023(4) 0.011(3)
O73 0.044(4) 0.118(6) 0.044(4) -0.009(4) 0.004(3) -0.011(4)
N1 0.027(3) 0.027(4) 0.017(3) 0.003(3) 0.003(2) -0.007(3)
C112 0.040(4) 0.021(4) 0.027(4) -0.001(3) 0.012(3) -0.004(3)
C116 0.025(4) 0.025(4) 0.032(4) -0.006(3) 0.010(3) -0.001(3)
C111 0.021(4) 0.021(4) 0.017(3) -0.004(3) 0.004(3) -0.004(3)
C115 0.035(4) 0.031(5) 0.030(4) 0.000(3) 0.014(4) -0.005(4)
C114 0.033(4) 0.031(5) 0.029(4) -0.004(3) 0.016(3) -0.002(3)
C113 0.059(5) 0.029(5) 0.038(4) -0.008(4) 0.024(4) -0.003(4)
C121 0.021(4) 0.024(4) 0.026(4) -0.001(3) 0.010(3) 0.002(3)
C126 0.025(4) 0.032(5) 0.029(4) 0.004(3) 0.008(3) -0.008(4)
C125 0.029(4) 0.048(6) 0.036(5) 0.008(4) 0.010(4) 0.007(4)
C124 0.043(5) 0.034(5) 0.047(5) 0.009(4) 0.014(4) 0.018(4)
C122 0.026(4) 0.027(5) 0.036(4) 0.001(3) 0.013(3) 0.001(3)
C123 0.040(5) 0.029(5) 0.051(5) 0.002(4) 0.016(4) 0.006(4)
C132 0.022(4) 0.019(4) 0.030(4) 0.001(3) 0.003(3) -0.004(3)
C131 0.022(4) 0.018(4) 0.023(4) 0.002(3) 0.007(3) -0.004(3)
C134 0.035(4) 0.025(4) 0.027(4) 0.005(3) -0.004(3) -0.009(4)
C136 0.024(4) 0.026(4) 0.026(4) 0.002(3) 0.011(3) -0.002(3)
C133 0.029(4) 0.022(4) 0.032(4) 0.002(3) 0.008(3) 0.003(3)
C135 0.036(4) 0.025(4) 0.024(4) -0.003(3) 0.006(3) -0.001(3)
C216 0.021(4) 0.026(4) 0.024(4) 0.002(3) 0.007(3) 0.000(3)
C215 0.021(4) 0.026(5) 0.054(5) 0.002(4) 0.008(4) -0.009(3)
C211 0.021(4) 0.015(4) 0.025(4) 0.005(3) 0.010(3) 0.006(3)
C212 0.017(4) 0.029(4) 0.025(4) -0.005(3) 0.004(3) -0.007(3)
C213 0.026(4) 0.046(5) 0.029(4) -0.002(4) 0.008(3) -0.001(4)
C214 0.020(4) 0.024(4) 0.040(5) -0.012(4) 0.005(3) -0.007(3)
C222 0.032(4) 0.028(5) 0.032(4) 0.006(3) 0.014(3) -0.003(4)
C226 0.023(4) 0.025(4) 0.028(4) 0.001(3) 0.007(3) -0.002(3)
C225 0.041(5) 0.032(5) 0.028(4) -0.005(3) 0.015(4) -0.018(4)
C221 0.026(4) 0.019(4) 0.021(4) 0.000(3) 0.002(3) -0.005(3)
C224 0.048(5) 0.032(5) 0.043(5) -0.005(4) 0.031(4) -0.004(4)
C223 0.038(5) 0.028(5) 0.043(5) 0.002(4) 0.021(4) 0.001(4)
C231 0.019(4) 0.030(4) 0.018(3) 0.005(3) 0.009(3) -0.004(3)
C236 0.023(4) 0.030(5) 0.026(4) -0.005(3) 0.006(3) 0.003(3)
C232 0.028(4) 0.031(5) 0.030(4) 0.002(3) 0.008(3) -0.004(4)
C233 0.023(4) 0.044(5) 0.023(4) 0.007(4) 0.000(3) -0.002(4)
C234 0.023(4) 0.051(6) 0.031(4) 0.009(4) 0.012(4) 0.010(4)
C235 0.045(5) 0.035(5) 0.043(5) -0.005(4) 0.020(4) 0.014(4)

loop_
_atom_type_symbol
_atom_type_description
_atom_type_scat_dispersion_real
_atom_type_scat_dispersion_imag
_atom_type_scat_source
C C 0.0033 0.0016 'International Tables Vol C Tables 4.2.6.8 and 6.1.1.4'
H H 0.0000 0.0000 'International Tables Vol C Tables 4.2.6.8 and 6.1.1.4'
B B 0.0013 0.0007 'International Tables Vol C Tables 4.2.6.8 and 6.1.1.4'
N N 0.0061 0.0033 'International Tables Vol C Tables 4.2.6.8 and 6.1.1.4'
O O 0.0106 0.0060 'International Tables Vol C Tables 4.2.6.8 and 6.1.1.4'
F F 0.0171 0.0103 'International Tables Vol C Tables 4.2.6.8 and 6.1.1.4'
P P 0.1023 0.0942 'International Tables Vol C Tables 4.2.6.8 and 6.1.1.4'
Fe Fe 0.3463 0.8444 'International Tables Vol C Tables 4.2.6.8 and 6.1.1.4'

loop_
_geom_angle_atom_site_label_1
_geom_angle_atom_site_label_2
_geom_angle_atom_site_label_3
_geom_angle
_geom_angle_site_symmetry_1
_geom_angle_site_symmetry_3
_geom_angle_publ_flag
C62 Fe6 C63 90.4(3) . . ?
C62 Fe6 C61 94.1(3) . . ?
C63 Fe6 C61 96.1(4) . . ?
C62 Fe6 B10 109.5(4) . . ?
C63 Fe6 B10 78.8(4) . . ?
C61 Fe6 B10 155.7(4) . . ?
C62 Fe6 B2 86.5(3) . . ?
C63 Fe6 B2 165.1(4) . . ?
C61 Fe6 B2 98.7(4) . . ?
B10 Fe6 B2 88.5(4) . . ?
C62 Fe6 B9 86.1(3) . . ?
C63 Fe6 B9 118.2(4) . . ?
C61 Fe6 B9 145.8(4) . . ?
B10 Fe6 B9 45.8(4) . . ?
B2 Fe6 B9 47.1(4) . . ?
C62 Fe6 B3 134.5(3) . . ?
C63 Fe6 B3 134.2(3) . . ?
C61 Fe6 B3 75.6(3) . . ?
B10 Fe6 B3 90.9(4) . . ?
B2 Fe6 B3 52.8(3) . . ?
B9 Fe6 B3 80.1(3) . . ?
C62 Fe6 Fe7 160.8(2) . . ?
C63 Fe6 Fe7 88.1(2) . . ?
C61 Fe6 Fe7 105.1(3) . . ?
B10 Fe6 Fe7 51.4(3) . . ?
B2 Fe6 Fe7 90.0(2) . . ?
B9 Fe6 Fe7 77.8(2) . . ?
B3 Fe6 Fe7 53.0(2) . . ?
C72 Fe7 C73 89.7(3) . . ?
C72 Fe7 C71 96.7(3) . . ?
C73 Fe7 C71 96.8(4) . . ?
C72 Fe7 B10 123.2(3) . . ?
C73 Fe7 B10 75.4(4) . . ?
C71 Fe7 B10 138.8(3) . . ?
C72 Fe7 B4 79.0(3) . . ?
C73 Fe7 B4 152.7(4) . . ?
C71 Fe7 B4 109.0(4) . . ?
B10 Fe7 B4 90.0(4) . . ?
C72 Fe7 B8 88.4(3) . . ?
C73 Fe7 B8 106.0(4) . . ?
C71 Fe7 B8 156.6(4) . . ?
B10 Fe7 B8 47.2(3) . . ?
B4 Fe7 B8 49.5(3) . . ?
C72 Fe7 B3 119.8(3) . . ?
C73 Fe7 B3 149.7(3) . . ?
C71 Fe7 B3 74.6(4) . . ?
B10 Fe7 B3 91.9(4) . . ?
B4 Fe7 B3 51.2(3) . . ?
B8 Fe7 B3 83.1(4) . . ?
C72 Fe7 Fe6 168.3(2) . . ?
C73 Fe7 Fe6 97.2(2) . . ?
C71 Fe7 Fe6 91.8(2) . . ?
B10 Fe7 Fe6 50.6(3) . . ?
B4 Fe7 Fe6 90.7(2) . . ?
B8 Fe7 Fe6 80.7(2) . . ?
B3 Fe7 Fe6 55.1(2) . . ?
N1 P2 C221 113.2(3) . . ?
N1 P2 C211 106.7(3) . . ?
C221 P2 C211 108.3(3) . . ?
N1 P2 C231 114.5(3) . . ?
C221 P2 C231 107.1(3) . . ?
C211 P2 C231 106.7(3) . . ?
N1 P1 C111 108.9(3) . . ?
N1 P1 C121 109.8(3) . . ?
C111 P1 C121 110.0(3) . . ?
N1 P1 C131 115.2(3) . . ?
C111 P1 C131 106.0(3) . . ?
C121 P1 C131 106.8(3) . . ?
B3 C1 B4 74.7(6) . . ?
B3 C1 B5 111.7(8) . . ?
B4 C1 B5 68.7(6) . . ?
B3 C1 B2 76.1(6) . . ?
B4 C1 B2 111.4(7) . . ?
B5 C1 B2 67.2(6) . . ?
B3 C1 H1 120.3 . . ?
B4 C1 H1 124.2 . . ?
B5 C1 H1 127.9 . . ?
B2 C1 H1 124.3 . . ?
C1 B3 B4 52.9(5) . . ?
C1 B3 B2 54.2(5) . . ?
B4 B3 B2 86.7(6) . . ?
C1 B3 Fe7 113.5(6) . . ?
B4 B3 Fe7 63.4(4) . . ?
B2 B3 Fe7 109.1(6) . . ?
C1 B3 Fe6 113.0(6) . . ?
B4 B3 Fe6 110.8(6) . . ?
B2 B3 Fe6 61.1(4) . . ?
Fe7 B3 Fe6 71.9(3) . . ?
C1 B3 H3 121.9 . . ?
B4 B3 H3 131.4 . . ?
B2 B3 H3 132.7 . . ?
Fe7 B3 H3 112.9 . . ?
Fe6 B3 H3 113.3 . . ?
C1 B2 B9 106.3(7) . . ?
C1 B2 B5 55.3(5) . . ?
B9 B2 B5 58.9(5) . . ?
C1 B2 B3 49.7(5) . . ?
B9 B2 B3 100.6(6) . . ?
B5 B2 B3 87.5(6) . . ?
C1 B2 Fe6 113.4(6) . . ?
B9 B2 Fe6 67.0(5) . . ?
B5 B2 Fe6 112.9(6) . . ?
B3 B2 Fe6 66.0(4) . . ?
C1 B2 H2 123.8 . . ?
B9 B2 H2 121.4 . . ?
B5 B2 H2 129.0 . . ?
B3 B2 H2 133.8 . . ?
Fe6 B2 H2 111.5 . . ?
C1 B5 B9 108.1(7) . . ?
C1 B5 B8 108.7(7) . . ?
B9 B5 B8 61.6(5) . . ?
C1 B5 B4 54.4(5) . . ?
B9 B5 B4 104.2(6) . . ?
B8 B5 B4 61.1(5) . . ?
C1 B5 B2 57.5(5) . . ?
B9 B5 B2 58.8(5) . . ?
B8 B5 B2 105.3(6) . . ?
B4 B5 B2 95.2(6) . . ?
C1 B5 H5 122.3 . . ?
B9 B5 H5 121.1 . . ?
B8 B5 H5 119.7 . . ?
B4 B5 H5 128.5 . . ?
B2 B5 H5 127.7 . . ?
C1 B4 B5 56.9(5) . . ?
C1 B4 B8 109.5(6) . . ?
B5 B4 B8 59.5(5) . . ?
C1 B4 B3 52.4(5) . . ?
B5 B4 B3 90.6(5) . . ?
B8 B4 B3 103.3(6) . . ?
C1 B4 Fe7 114.9(5) . . ?
B5 B4 Fe7 111.8(5) . . ?
B8 B4 Fe7 65.7(4) . . ?
B3 B4 Fe7 65.4(4) . . ?
C1 B4 H4 121.4 . . ?
B5 B4 H4 128.4 . . ?
B8 B4 H4 120.2 . . ?
B3 B4 H4 131.6 . . ?
Fe7 B4 H4 112.6 . . ?
F8 B8 B10 114.8(7) . . ?
F8 B8 B5 119.8(7) . . ?
B10 B8 B5 111.2(6) . . ?
F8 B8 B9 128.8(7) . . ?
B10 B8 B9 56.1(5) . . ?
B5 B8 B9 57.9(5) . . ?
F8 B8 B4 122.5(6) . . ?
B10 B8 B4 117.2(7) . . ?
B5 B8 B4 59.4(5) . . ?
B9 B8 B4 100.4(6) . . ?
F8 B8 Fe7 123.0(6) . . ?
B10 B8 Fe7 63.8(5) . . ?
B5 B8 Fe7 111.0(5) . . ?
B9 B8 Fe7 98.8(5) . . ?
B4 B8 Fe7 64.8(4) . . ?
F10 B10 B9 123.2(8) . . ?
F10 B10 B8 119.4(7) . . ?
B9 B10 B8 64.8(6) . . ?
F10 B10 Fe6 128.7(6) . . ?
B9 B10 Fe6 70.8(5) . . ?
B8 B10 Fe6 111.1(6) . . ?
F10 B10 Fe7 127.5(7) . . ?
B9 B10 Fe7 107.5(6) . . ?
B8 B10 Fe7 69.0(4) . . ?
Fe6 B10 Fe7 78.0(3) . . ?
F9 B9 B10 114.4(7) . . ?
F9 B9 B2 117.3(7) . . ?
B10 B9 B2 121.1(7) . . ?
F9 B9 B5 115.1(7) . . ?
B10 B9 B5 116.5(6) . . ?
B2 B9 B5 62.3(5) . . ?
F9 B9 B8 125.5(7) . . ?
B10 B9 B8 59.1(5) . . ?
B2 B9 B8 107.1(6) . . ?
B5 B9 B8 60.6(5) . . ?
F9 B9 Fe6 122.8(5) . . ?
B10 B9 Fe6 63.5(5) . . ?
B2 B9 Fe6 65.9(4) . . ?
B5 B9 Fe6 114.6(6) . . ?
B8 B9 Fe6 102.7(5) . . ?
O63 C63 Fe6 176.9(6) . . ?
O62 C62 Fe6 176.5(7) . . ?
O61 C61 Fe6 177.2(8) . . ?
O73 C73 Fe7 176.1(8) . . ?
O72 C72 Fe7 177.7(7) . . ?
O71 C71 Fe7 178.0(8) . . ?
P1 N1 P2 140.8(4) . . ?
C111 C112 C113 120.5(6) . . ?
C111 C112 H112 119.8 . . ?
C113 C112 H112 119.8 . . ?
C115 C116 C111 119.4(6) . . ?
C115 C116 H116 120.3 . . ?
C111 C116 H116 120.3 . . ?
C112 C111 C116 119.3(5) . . ?
C112 C111 P1 119.5(5) . . ?
C116 C111 P1 121.0(5) . . ?
C114 C115 C116 120.9(6) . . ?
C114 C115 H115 119.5 . . ?
C116 C115 H115 119.5 . . ?
C115 C114 C113 119.7(6) . . ?
C115 C114 H114 120.2 . . ?
C113 C114 H114 120.2 . . ?
C114 C113 C112 120.1(7) . . ?
C114 C113 H113 119.9 . . ?
C112 C113 H113 119.9 . . ?
C126 C121 C122 119.2(6) . . ?
C126 C121 P1 119.8(5) . . ?
C122 C121 P1 120.9(5) . . ?
C121 C126 C125 120.1(7) . . ?
C121 C126 H126 120.0 . . ?
C125 C126 H126 120.0 . . ?
C124 C125 C126 120.4(7) . . ?
C124 C125 H125 119.8 . . ?
C126 C125 H125 119.8 . . ?
C125 C124 C123 120.0(7) . . ?
C125 C124 H124 120.0 . . ?
C123 C124 H124 120.0 . . ?
C123 C122 C121 121.1(7) . . ?
C123 C122 H122 119.4 . . ?
C121 C122 H122 119.4 . . ?
C122 C123 C124 119.2(7) . . ?
C122 C123 H123 120.4 . . ?
C124 C123 H123 120.4 . . ?
C133 C132 C131 119.2(6) . . ?
C133 C132 H132 120.4 . . ?
C131 C132 H132 120.4 . . ?
C136 C131 C132 120.3(6) . . ?
C136 C131 P1 119.6(5) . . ?
C132 C131 P1 120.0(5) . . ?
C135 C134 C133 120.9(7) . . ?
C135 C134 H134 119.5 . . ?
C133 C134 H134 119.5 . . ?
C135 C136 C131 120.0(6) . . ?
C135 C136 H136 120.0 . . ?
C131 C136 H136 120.0 . . ?
C134 C133 C132 119.8(6) . . ?
C134 C133 H133 120.1 . . ?
C132 C133 H133 120.1 . . ?
C136 C135 C134 119.8(6) . . ?
C136 C135 H135 120.1 . . ?
C134 C135 H135 120.1 . . ?
C215 C216 C211 121.0(6) . . ?
C215 C216 H216 119.5 . . ?
C211 C216 H216 119.5 . . ?
C214 C215 C216 119.7(6) . . ?
C214 C215 H215 120.1 . . ?
C216 C215 H215 120.1 . . ?
C216 C211 C212 118.6(6) . . ?
C216 C211 P2 121.5(5) . . ?
C212 C211 P2 119.9(5) . . ?
C213 C212 C211 120.3(6) . . ?
C213 C212 H212 119.9 . . ?
C211 C212 H212 119.9 . . ?
C212 C213 C214 120.2(6) . . ?
C212 C213 H213 119.9 . . ?
C214 C213 H213 119.9 . . ?
C215 C214 C213 120.2(6) . . ?
C215 C214 H214 119.9 . . ?
C213 C214 H214 119.9 . . ?
C223 C222 C221 120.7(6) . . ?
C223 C222 H222 119.7 . . ?
C221 C222 H222 119.7 . . ?
C225 C226 C221 119.8(7) . . ?
C225 C226 H226 120.1 . . ?
C221 C226 H226 120.1 . . ?
C224 C225 C226 121.1(7) . . ?
C224 C225 H225 119.4 . . ?
C226 C225 H225 119.4 . . ?
C226 C221 C222 118.3(6) . . ?
C226 C221 P2 123.3(5) . . ?
C222 C221 P2 118.4(5) . . ?
C225 C224 C223 120.3(7) . . ?
C225 C224 H224 119.9 . . ?
C223 C224 H224 119.9 . . ?
C222 C223 C224 119.8(7) . . ?
C222 C223 H223 120.1 . . ?
C224 C223 H223 120.1 . . ?
C236 C231 C232 118.4(6) . . ?
C236 C231 P2 121.0(5) . . ?
C232 C231 P2 120.5(5) . . ?
C235 C236 C231 119.9(6) . . ?
C235 C236 H236 120.1 . . ?
C231 C236 H236 120.1 . . ?
C233 C232 C231 121.2(7) . . ?
C233 C232 H232 119.4 . . ?
C231 C232 H232 119.4 . . ?
C232 C233 C234 119.7(7) . . ?
C232 C233 H233 120.1 . . ?
C234 C233 H233 120.1 . . ?
C233 C234 C235 120.4(7) . . ?
C233 C234 H234 119.8 . . ?
C235 C234 H234 119.8 . . ?
C236 C235 C234 120.4(7) . . ?
C236 C235 H235 119.8 . . ?
C234 C235 H235 119.8 . . ?

loop_
_geom_bond_atom_site_label_1
_geom_bond_atom_site_label_2
_geom_bond_distance
_geom_bond_site_symmetry_2
_geom_bond_publ_flag
Fe6 C62 1.774(7) . ?
Fe6 C63 1.790(8) . ?
Fe6 C61 1.793(9) . ?
Fe6 B10 2.092(10) . ?
Fe6 B2 2.190(9) . ?
Fe6 B9 2.208(9) . ?
Fe6 B3 2.284(10) . ?
Fe6 Fe7 2.6484(13) . ?
Fe7 C72 1.779(8) . ?
Fe7 C73 1.790(9) . ?
Fe7 C71 1.812(10) . ?
Fe7 B10 2.118(10) . ?
Fe7 B4 2.188(8) . ?
Fe7 B8 2.204(10) . ?
Fe7 B3 2.224(11) . ?
P2 N1 1.595(5) . ?
P2 C221 1.793(6) . ?
P2 C211 1.793(7) . ?
P2 C231 1.810(7) . ?
P1 N1 1.578(5) . ?
P1 C111 1.795(6) . ?
P1 C121 1.801(7) . ?
P1 C131 1.807(7) . ?
C1 B3 1.566(12) . ?
C1 B4 1.576(12) . ?
C1 B5 1.623(13) . ?
C1 B2 1.665(12) . ?
C1 H1 1.1200 . ?
B3 B4 1.906(12) . ?
B3 B2 1.993(14) . ?
B3 H3 1.1200 . ?
B2 B9 1.757(14) . ?
B2 B5 1.819(13) . ?
B2 H2 1.1200 . ?
B5 B9 1.759(13) . ?
B5 B8 1.809(14) . ?
B5 B4 1.806(12) . ?
B5 H5 1.1200 . ?
B4 B8 1.837(12) . ?
B4 H4 1.1200 . ?
B8 F8 1.369(9) . ?
B8 B10 1.731(13) . ?
B8 B9 1.826(12) . ?
B10 F10 1.382(10) . ?
B10 B9 1.675(15) . ?
B9 F9 1.414(9) . ?
C63 O63 1.143(8) . ?
C62 O62 1.133(8) . ?
C61 O61 1.133(9) . ?
C73 O73 1.149(9) . ?
C72 O72 1.146(8) . ?
C71 O71 1.147(9) . ?
C112 C111 1.371(9) . ?
C112 C113 1.390(9) . ?
C112 H112 0.9500 . ?
C116 C115 1.385(8) . ?
C116 C111 1.410(9) . ?
C116 H116 0.9500 . ?
C115 C114 1.369(9) . ?
C115 H115 0.9500 . ?
C114 C113 1.386(9) . ?
C114 H114 0.9500 . ?
C113 H113 0.9500 . ?
C121 C126 1.384(9) . ?
C121 C122 1.391(9) . ?
C126 C125 1.395(10) . ?
C126 H126 0.9500 . ?
C125 C124 1.377(10) . ?
C125 H125 0.9500 . ?
C124 C123 1.400(10) . ?
C124 H124 0.9500 . ?
C122 C123 1.384(9) . ?
C122 H122 0.9500 . ?
C123 H123 0.9500 . ?
C132 C133 1.394(9) . ?
C132 C131 1.401(9) . ?
C132 H132 0.9500 . ?
C131 C136 1.395(8) . ?
C134 C135 1.388(9) . ?
C134 C133 1.387(9) . ?
C134 H134 0.9500 . ?
C136 C135 1.380(9) . ?
C136 H136 0.9500 . ?
C133 H133 0.9500 . ?
C135 H135 0.9500 . ?
C216 C215 1.385(9) . ?
C216 C211 1.395(8) . ?
C216 H216 0.9500 . ?
C215 C214 1.381(10) . ?
C215 H215 0.9500 . ?
C211 C212 1.401(8) . ?
C212 C213 1.384(9) . ?
C212 H212 0.9500 . ?
C213 C214 1.388(9) . ?
C213 H213 0.9500 . ?
C214 H214 0.9500 . ?
C222 C223 1.375(9) . ?
C222 C221 1.417(9) . ?
C222 H222 0.9500 . ?
C226 C225 1.392(9) . ?
C226 C221 1.394(9) . ?
C226 H226 0.9500 . ?
C225 C224 1.360(10) . ?
C225 H225 0.9500 . ?
C224 C223 1.389(10) . ?
C224 H224 0.9500 . ?
C223 H223 0.9500 . ?
C231 C236 1.399(9) . ?
C231 C232 1.411(9) . ?
C236 C235 1.389(9) . ?
C236 H236 0.9500 . ?
C232 C233 1.373(9) . ?
C232 H232 0.9500 . ?
C233 C234 1.379(10) . ?
C233 H233 0.9500 . ?
C234 C235 1.387(10) . ?
C234 H234 0.9500 . ?
C235 H235 0.9500 . ?
